data_7109638
loop_
_publ_author_name
'Awais Ahmed'
'Steven D. R. Christie'
'Mark R. J. Elsegood'
'Gareth J. Pritchard'

_publ_section_title
;
 A mild Lewis acid mediated epoxy-ester to bicyclic ortho ester
 rearrangement
;
_journal_name_full Chem.Commun.
_journal_page_first 7489
_journal_paper_doi 10.1039/c3cc44364g
_journal_volume 49
_journal_year 2013
_chemical_formula_moiety 'C18 H24 O5'
_chemical_formula_sum 'C18 H24 O5'
_chemical_formula_weight 320.37
_space_group_IT_number 14
_symmetry_cell_setting monoclinic
_symmetry_space_group_name_Hall '-P 2yn'
_symmetry_space_group_name_H-M 'P 1 21/n 1'
_atom_sites_solution_hydrogens geom
_atom_sites_solution_primary direct
_atom_sites_solution_secondary 'all non-H atoms found by direct methods'
_audit_creation_method SHELXL-97
_cell_angle_alpha 90.00
_cell_angle_beta 109.8974(10)
_cell_angle_gamma 90.00
_cell_formula_units_Z 4
_cell_length_a 13.2706(9)
_cell_length_b 7.5565(5)
_cell_length_c 17.6919(13)
_cell_measurement_reflns_used 6260
_cell_measurement_temperature 150(2)
_cell_measurement_theta_max 27.13
_cell_measurement_theta_min 2.35
_cell_volume 1668.2(2)
_computing_cell_refinement 'Bruker SAINT'
_computing_data_collection 'Bruker APEX 2'
_computing_data_reduction 'Bruker SAINT'
_computing_molecular_graphics 'Bruker SHELXTL'
_computing_publication_material 'Bruker SHELXTL and local programs'
_computing_structure_refinement 'SHELXL-97 (Sheldrick, 2008)'
_computing_structure_solution 'SHELXS-97 (Sheldrick, 2008)'
_diffrn_ambient_temperature 150(2)
_diffrn_measured_fraction_theta_full 0.998
_diffrn_measured_fraction_theta_max 0.998
_diffrn_measurement_device_type 'Bruker APEX 2 CCD diffractometer'
_diffrn_measurement_method '\w rotation with narrow frames'
_diffrn_radiation_monochromator graphite
_diffrn_radiation_source 'sealed tube'
_diffrn_radiation_type MoK\a
_diffrn_radiation_wavelength 0.71073
_diffrn_reflns_av_R_equivalents 0.0242
_diffrn_reflns_av_sigmaI/netI 0.0199
_diffrn_reflns_limit_h_max 16
_diffrn_reflns_limit_h_min -17
_diffrn_reflns_limit_k_max 9
_diffrn_reflns_limit_k_min -9
_diffrn_reflns_limit_l_max 22
_diffrn_reflns_limit_l_min -22
_diffrn_reflns_number 15033
_diffrn_reflns_theta_full 27.16
_diffrn_reflns_theta_max 27.16
_diffrn_reflns_theta_min 1.67
_diffrn_standards_decay_% 0
_diffrn_standards_number 0
_exptl_absorpt_coefficient_mu 0.092
_exptl_absorpt_correction_T_max 0.991
_exptl_absorpt_correction_T_min 0.909
_exptl_absorpt_correction_type multi-scan
_exptl_absorpt_process_details 'SADABS v2008/1, Sheldrick, G.M., (2008)'
_exptl_crystal_colour colourless
_exptl_crystal_density_diffrn 1.276
_exptl_crystal_density_method 'not measured'
_exptl_crystal_description tablet
_exptl_crystal_F_000 688
_exptl_crystal_size_max 1.06
_exptl_crystal_size_mid 0.33
_exptl_crystal_size_min 0.10
_refine_diff_density_max 0.312
_refine_diff_density_min -0.207
_refine_diff_density_rms 0.038
_refine_ls_extinction_method none
_refine_ls_goodness_of_fit_ref 1.052
_refine_ls_hydrogen_treatment constr
_refine_ls_matrix_type full
_refine_ls_number_parameters 211
_refine_ls_number_reflns 3697
_refine_ls_number_restraints 0
_refine_ls_restrained_S_all 1.052
_refine_ls_R_factor_all 0.0424
_refine_ls_R_factor_gt 0.0359
_refine_ls_shift/su_max 0.000
_refine_ls_shift/su_mean 0.000
_refine_ls_structure_factor_coef Fsqd
_refine_ls_weighting_details 'calc w=1/[\s^2^(Fo^2^)+(0.0440P)^2^+0.5093P] where P=(Fo^2^+2Fc^2^)/3'
_refine_ls_weighting_scheme calc
_refine_ls_wR_factor_gt 0.0906
_refine_ls_wR_factor_ref 0.0946
_reflns_number_gt 3177
_reflns_number_total 3697
_reflns_threshold_expression I>2\s(I)
_cod_data_source_file c3cc44364g.txt
_cod_data_source_block 15b
_cod_depositor_comments
;
The following automatic conversions were performed:

data name '_iucr_refine_instruction_details' was replaced with
'_iucr_refine_instructions_details' as specified in the replacement
file 'data/replacement-values/replacement_tags.lst'.

Automatic conversion script
Id: cif_correct_tags 9268 2022-04-12 08:56:07Z antanas 
;
_cod_original_sg_symbol_H-M P2(1)/n
_cod_database_code 7109638

loop_
_symmetry_equiv_pos_as_xyz
'x, y, z'
'-x+1/2, y+1/2, -z+1/2'
'-x, -y, -z'
'x-1/2, -y-1/2, z-1/2'

loop_
_atom_site_label
_atom_site_type_symbol
_atom_site_fract_x
_atom_site_fract_y
_atom_site_fract_z
_atom_site_U_iso_or_equiv
_atom_site_adp_type
_atom_site_occupancy
_atom_site_symmetry_multiplicity
_atom_site_calc_flag
_atom_site_refinement_flags
C1 C 0.29598(8) 0.41782(14) 0.13466(6) 0.0187(2) Uani 1 1 d .
O1 O 0.29019(6) 0.55683(10) 0.07922(4) 0.02029(18) Uani 1 1 d .
C2 C 0.29736(9) 0.72390(15) 0.12125(7) 0.0217(2) Uani 1 1 d .
H2 H 0.3576 0.7960 0.1156 0.026 Uiso 1 1 calc R
C3 C 0.32504(9) 0.66377(15) 0.20891(7) 0.0221(2) Uani 1 1 d .
H3 H 0.2966 0.7483 0.2402 0.026 Uiso 1 1 calc R
O2 O 0.27018(6) 0.49603(10) 0.19821(4) 0.02098(18) Uani 1 1 d .
C4 C 0.44338(9) 0.62656(16) 0.25155(7) 0.0232(2) Uani 1 1 d .
H4A H 0.4536 0.5690 0.3039 0.028 Uiso 1 1 calc R
H4B H 0.4837 0.7394 0.2619 0.028 Uiso 1 1 calc R
C5 C 0.48660(8) 0.50549(15) 0.19988(7) 0.0203(2) Uani 1 1 d .
H5A H 0.5588 0.4628 0.2327 0.024 Uiso 1 1 calc R
H5B H 0.4938 0.5746 0.1545 0.024 Uiso 1 1 calc R
C6 C 0.41278(8) 0.34444(14) 0.16643(6) 0.0183(2) Uani 1 1 d .
O3 O 0.22483(6) 0.28496(10) 0.10028(5) 0.02247(18) Uani 1 1 d .
C7 C 0.11454(9) 0.33940(17) 0.06843(8) 0.0291(3) Uani 1 1 d .
H7A H 0.0928 0.3885 0.1118 0.044 Uiso 1 1 calc R
H7B H 0.0695 0.2371 0.0448 0.044 Uiso 1 1 calc R
H7C H 0.1062 0.4297 0.0270 0.044 Uiso 1 1 calc R
C8 C 0.19299(10) 0.82525(16) 0.08711(7) 0.0268(3) Uani 1 1 d .
H8A H 0.1988 0.9381 0.1167 0.032 Uiso 1 1 calc R
H8B H 0.1345 0.7553 0.0953 0.032 Uiso 1 1 calc R
C9 C 0.16479(10) 0.86472(18) -0.00212(8) 0.0333(3) Uani 1 1 d .
H9A H 0.2216 0.9366 -0.0104 0.050 Uiso 1 1 calc R
H9B H 0.0969 0.9296 -0.0215 0.050 Uiso 1 1 calc R
H9C H 0.1577 0.7533 -0.0319 0.050 Uiso 1 1 calc R
C10 C 0.42356(9) 0.20149(15) 0.23164(7) 0.0216(2) Uani 1 1 d .
H10A H 0.3945 0.2492 0.2721 0.026 Uiso 1 1 calc R
H10B H 0.3798 0.0974 0.2063 0.026 Uiso 1 1 calc R
C11 C 0.53813(9) 0.14228(15) 0.27379(7) 0.0239(2) Uani 1 1 d .
C12 C 0.59553(10) 0.2063(2) 0.35006(7) 0.0337(3) Uani 1 1 d .
H12 H 0.5612 0.2839 0.3759 0.040 Uiso 1 1 calc R
C13 C 0.70181(11) 0.1596(2) 0.38927(9) 0.0431(4) Uani 1 1 d .
H13 H 0.7395 0.2052 0.4413 0.052 Uiso 1 1 calc R
C14 C 0.75244(11) 0.0466(2) 0.35227(9) 0.0435(4) Uani 1 1 d .
H14 H 0.8253 0.0150 0.3786 0.052 Uiso 1 1 calc R
C15 C 0.69683(11) -0.0202(2) 0.27696(9) 0.0399(3) Uani 1 1 d .
H15 H 0.7314 -0.0989 0.2518 0.048 Uiso 1 1 calc R
C16 C 0.59040(10) 0.02696(17) 0.23769(8) 0.0305(3) Uani 1 1 d .
H16 H 0.5530 -0.0197 0.1858 0.037 Uiso 1 1 calc R
C17 C 0.43602(8) 0.25278(15) 0.09671(6) 0.0195(2) Uani 1 1 d .
O4 O 0.39954(7) 0.11175(11) 0.06939(5) 0.0291(2) Uani 1 1 d .
O5 O 0.50390(7) 0.34258(11) 0.07000(5) 0.0275(2) Uani 1 1 d .
C18 C 0.53490(12) 0.25230(18) 0.00890(8) 0.0352(3) Uani 1 1 d .
H18A H 0.5702 0.1403 0.0306 0.053 Uiso 1 1 calc R
H18B H 0.5844 0.3272 -0.0072 0.053 Uiso 1 1 calc R
H18C H 0.4710 0.2284 -0.0380 0.053 Uiso 1 1 calc R

loop_
_atom_site_aniso_label
_atom_site_aniso_U_11
_atom_site_aniso_U_22
_atom_site_aniso_U_33
_atom_site_aniso_U_23
_atom_site_aniso_U_13
_atom_site_aniso_U_12
C1 0.0189(5) 0.0189(5) 0.0211(5) -0.0006(4) 0.0103(4) -0.0014(4)
O1 0.0243(4) 0.0181(4) 0.0213(4) -0.0001(3) 0.0114(3) -0.0001(3)
C2 0.0244(6) 0.0181(5) 0.0261(6) -0.0020(4) 0.0130(5) -0.0015(4)
C3 0.0253(6) 0.0195(5) 0.0257(6) -0.0035(4) 0.0142(5) -0.0010(4)
O2 0.0223(4) 0.0215(4) 0.0242(4) -0.0010(3) 0.0145(3) -0.0008(3)
C4 0.0249(6) 0.0245(6) 0.0220(5) -0.0046(4) 0.0104(4) -0.0034(4)
C5 0.0182(5) 0.0225(5) 0.0222(5) -0.0025(4) 0.0093(4) -0.0029(4)
C6 0.0168(5) 0.0201(5) 0.0203(5) -0.0008(4) 0.0091(4) -0.0012(4)
O3 0.0165(4) 0.0214(4) 0.0296(4) -0.0014(3) 0.0080(3) -0.0024(3)
C7 0.0166(5) 0.0328(7) 0.0361(7) -0.0008(5) 0.0067(5) -0.0020(5)
C8 0.0263(6) 0.0215(6) 0.0348(6) 0.0010(5) 0.0134(5) 0.0021(5)
C9 0.0281(6) 0.0319(7) 0.0376(7) 0.0081(6) 0.0083(5) 0.0002(5)
C10 0.0203(5) 0.0237(6) 0.0239(5) 0.0025(4) 0.0114(4) 0.0003(4)
C11 0.0211(5) 0.0256(6) 0.0273(6) 0.0065(5) 0.0112(5) 0.0012(4)
C12 0.0301(6) 0.0451(8) 0.0263(6) 0.0048(6) 0.0101(5) 0.0067(6)
C13 0.0320(7) 0.0615(10) 0.0301(7) 0.0080(7) 0.0033(6) 0.0035(7)
C14 0.0240(6) 0.0572(9) 0.0469(8) 0.0177(7) 0.0088(6) 0.0105(6)
C15 0.0305(7) 0.0398(8) 0.0545(9) 0.0078(7) 0.0211(6) 0.0111(6)
C16 0.0285(6) 0.0276(6) 0.0370(7) 0.0022(5) 0.0132(5) 0.0033(5)
C17 0.0177(5) 0.0207(5) 0.0218(5) 0.0007(4) 0.0088(4) 0.0013(4)
O4 0.0316(4) 0.0257(4) 0.0356(5) -0.0101(4) 0.0186(4) -0.0073(4)
O5 0.0348(5) 0.0249(4) 0.0341(5) -0.0062(3) 0.0262(4) -0.0054(3)
C18 0.0478(8) 0.0316(7) 0.0413(7) -0.0073(6) 0.0346(7) -0.0041(6)

loop_
_atom_type_symbol
_atom_type_description
_atom_type_scat_dispersion_real
_atom_type_scat_dispersion_imag
_atom_type_scat_source
C C 0.0033 0.0016 'International Tables Vol C Tables 4.2.6.8 and 6.1.1.4'
H H 0.0000 0.0000 'International Tables Vol C Tables 4.2.6.8 and 6.1.1.4'
O O 0.0106 0.0060 'International Tables Vol C Tables 4.2.6.8 and 6.1.1.4'

loop_
_geom_angle_atom_site_label_1
_geom_angle_atom_site_label_2
_geom_angle_atom_site_label_3
_geom_angle
O3 C1 O2 110.06(8)
O3 C1 O1 111.58(9)
O2 C1 O1 105.63(8)
O3 C1 C6 110.46(9)
O2 C1 C6 110.03(8)
O1 C1 C6 108.97(8)
C1 O1 C2 108.09(8)
O1 C2 C8 110.08(9)
O1 C2 C3 102.20(8)
C8 C2 C3 115.06(9)
O2 C3 C4 107.03(9)
O2 C3 C2 101.01(8)
C4 C3 C2 114.06(9)
C1 O2 C3 102.95(8)
C3 C4 C5 110.31(9)
C4 C5 C6 112.33(9)
C17 C6 C5 112.83(8)
C17 C6 C10 106.90(9)
C5 C6 C10 112.14(9)
C17 C6 C1 108.53(8)
C5 C6 C1 106.27(8)
C10 C6 C1 110.14(8)
C1 O3 C7 114.83(9)
C2 C8 C9 112.37(10)
C11 C10 C6 113.25(9)
C12 C11 C16 117.86(11)
C12 C11 C10 120.07(11)
C16 C11 C10 122.05(11)
C13 C12 C11 121.59(13)
C14 C13 C12 119.69(13)
C15 C14 C13 119.80(13)
C14 C15 C16 120.44(13)
C15 C16 C11 120.61(13)
O4 C17 O5 122.40(10)
O4 C17 C6 124.05(10)
O5 C17 C6 113.53(9)
C17 O5 C18 114.89(9)

loop_
_geom_bond_atom_site_label_1
_geom_bond_atom_site_label_2
_geom_bond_distance
C1 O3 1.3706(13)
C1 O2 1.4116(13)
C1 O1 1.4213(13)
C1 C6 1.5598(14)
O1 C2 1.4518(13)
C2 C8 1.5166(16)
C2 C3 1.5359(16)
C3 O2 1.4418(13)
C3 C4 1.5193(16)
C4 C5 1.5356(15)
C5 C6 1.5480(15)
C6 C17 1.5345(14)
C6 C10 1.5512(15)
O3 C7 1.4379(13)
C8 C9 1.5229(18)
C10 C11 1.5153(15)
C11 C12 1.3913(18)
C11 C16 1.3964(17)
C12 C13 1.3888(19)
C13 C14 1.382(2)
C14 C15 1.380(2)
C15 C16 1.3916(18)
C17 O4 1.2018(14)
C17 O5 1.3361(13)
O5 C18 1.4512(14)

loop_
_geom_torsion_atom_site_label_1
_geom_torsion_atom_site_label_2
_geom_torsion_atom_site_label_3
_geom_torsion_atom_site_label_4
_geom_torsion
O3 C1 O1 C2 138.82(9)
O2 C1 O1 C2 19.23(10)
C6 C1 O1 C2 -98.95(9)
C1 O1 C2 C8 -114.41(9)
C1 O1 C2 C3 8.31(10)
O1 C2 C3 O2 -31.92(10)
C8 C2 C3 O2 87.35(10)
O1 C2 C3 C4 82.51(11)
C8 C2 C3 C4 -158.22(10)
O3 C1 O2 C3 -161.12(8)
O1 C1 O2 C3 -40.53(10)
C6 C1 O2 C3 76.93(10)
C4 C3 O2 C1 -75.22(10)
C2 C3 O2 C1 44.37(10)
O2 C3 C4 C5 61.39(11)
C2 C3 C4 C5 -49.43(12)
C3 C4 C5 C6 -47.24(12)
C4 C5 C6 C17 163.58(9)
C4 C5 C6 C10 -75.63(11)
C4 C5 C6 C1 44.76(11)
O3 C1 C6 C17 55.60(11)
O2 C1 C6 C17 177.31(8)
O1 C1 C6 C17 -67.31(10)
O3 C1 C6 C5 177.21(8)
O2 C1 C6 C5 -61.08(10)
O1 C1 C6 C5 54.30(10)
O3 C1 C6 C10 -61.10(11)
O2 C1 C6 C10 60.61(11)
O1 C1 C6 C10 175.99(8)
O2 C1 O3 C7 58.77(12)
O1 C1 O3 C7 -58.16(12)
C6 C1 O3 C7 -179.54(9)
O1 C2 C8 C9 -59.45(12)
C3 C2 C8 C9 -174.25(10)
C17 C6 C10 C11 70.40(11)
C5 C6 C10 C11 -53.75(12)
C1 C6 C10 C11 -171.88(9)
C6 C10 C11 C12 101.82(12)
C6 C10 C11 C16 -76.59(14)
C16 C11 C12 C13 0.72(19)
C10 C11 C12 C13 -177.75(12)
C11 C12 C13 C14 -0.2(2)
C12 C13 C14 C15 -0.5(2)
C13 C14 C15 C16 0.7(2)
C14 C15 C16 C11 -0.1(2)
C12 C11 C16 C15 -0.60(18)
C10 C11 C16 C15 177.83(11)
C5 C6 C17 O4 168.95(10)
C10 C6 C17 O4 45.21(14)
C1 C6 C17 O4 -73.56(13)
C5 C6 C17 O5 -9.25(13)
C10 C6 C17 O5 -132.99(10)
C1 C6 C17 O5 108.25(10)
O4 C17 O5 C18 -3.39(16)
C6 C17 O5 C18 174.84(10)
